data_4330295
loop_
_publ_author_name
'Ionut Mihalcea'
'Christophe Volkringer'
'Natacha Henry'
'Thierry Loiseau'

_publ_section_title
;
 Series of Mixed Uranyl-Lanthanide (Ce, Nd) Organic Coordination Polymers
 with Aromatic Polycarboxylates Linkers
;
_journal_name_full 'Inorganic Chemistry'
_journal_page_first 9610
_journal_page_last 9618
_journal_paper_doi 10.1021/ic3005757
_journal_volume 51
_journal_year 2012
_chemical_formula_moiety '2(Nd 3+).  3(U O2 2+).  3(C10 O8 H2 4-).  12(H2 O) ;  5(H2 O)'
_chemical_formula_sum 'C30 H6 Nd2 O47 U3'
_chemical_formula_weight 2120.9
_space_group_IT_number 2
_symmetry_cell_setting triclinic
_symmetry_Int_Tables_number 2
_symmetry_space_group_name_Hall '-P 1'
_symmetry_space_group_name_H-M 'P -1'
_cell_angle_alpha 69.399(3)
_cell_angle_beta 79.959(3)
_cell_angle_gamma 62.242(2)
_cell_formula_units_Z 1
_cell_length_a 10.8981(13)
_cell_length_b 11.5452(14)
_cell_length_c 13.4086(16)
_cell_measurement_reflns_used 9982
_cell_measurement_temperature 293
_cell_measurement_theta_max 32.978
_cell_measurement_theta_min 2.218
_cell_volume 1397.4(3)
_diffrn_ambient_temperature 293
_diffrn_measured_fraction_theta_full 0.99
_diffrn_measured_fraction_theta_max 0.99
_diffrn_radiation_source 'x-ray tube'
_diffrn_radiation_type 'Mo K\a'
_diffrn_radiation_wavelength 0.71073
_diffrn_reflns_av_R_equivalents 0.0485
_diffrn_reflns_av_sigmaI/netI 0.0422
_diffrn_reflns_limit_h_max 16
_diffrn_reflns_limit_h_min -16
_diffrn_reflns_limit_k_max 17
_diffrn_reflns_limit_k_min -17
_diffrn_reflns_limit_l_max 20
_diffrn_reflns_limit_l_min -20
_diffrn_reflns_number 47359
_diffrn_reflns_theta_full 32.58
_diffrn_reflns_theta_max 32.58
_diffrn_reflns_theta_min 1.62
_exptl_absorpt_coefficient_mu 10.604
_exptl_absorpt_correction_T_max 0.7554
_exptl_absorpt_correction_T_min 0.3044
_exptl_absorpt_correction_type empirical
_exptl_absorpt_process_details sadabs
_exptl_crystal_colour yellow
_exptl_crystal_density_diffrn 2.5195
_exptl_crystal_description platelet
_exptl_crystal_F_000 958
_exptl_crystal_size_max 0.15
_exptl_crystal_size_mid 0.13
_exptl_crystal_size_min 0.03
_refine_diff_density_max 2.10
_refine_diff_density_min -1.98
_refine_ls_extinction_method none
_refine_ls_goodness_of_fit_gt 1.80
_refine_ls_goodness_of_fit_ref 1.62
_refine_ls_hydrogen_treatment constr
_refine_ls_number_constraints 12
_refine_ls_number_parameters 365
_refine_ls_number_reflns 10168
_refine_ls_number_restraints 0
_refine_ls_R_factor_all 0.0456
_refine_ls_R_factor_gt 0.0304
_refine_ls_shift/su_max 0.0283
_refine_ls_shift/su_mean 0.0009
_refine_ls_structure_factor_coef F
_refine_ls_weighting_details w=1/(\s^2^(F)+0.0001F^2^)
_refine_ls_weighting_scheme sigma
_refine_ls_wR_factor_gt 0.0418
_refine_ls_wR_factor_ref 0.0430
_reflns_number_gt 7896
_reflns_number_total 10168
_reflns_threshold_expression I>3\s(I)
_cod_data_source_file ic3005757_si_004.cif
_cod_data_source_block I
_cod_database_code 4330295
_cod_database_fobs_code 4330295

loop_
_symmetry_equiv_pos_site_id
_symmetry_equiv_pos_as_xyz
1 x,y,z
2 -x,-y,-z

loop_
_atom_site_label
_atom_site_type_symbol
_atom_site_fract_x
_atom_site_fract_y
_atom_site_fract_z
_atom_site_adp_type
_atom_site_U_iso_or_equiv
_atom_site_symmetry_multiplicity
_atom_site_occupancy
_atom_site_calc_flag
U1 U 1 0.5 0.5 Uani 0.01392(9) 4 1 d
U2 U 0.630767(17) 0.704014(17) 0.832514(14) Uani 0.01418(7) 2 1 d
Nd1 Nd 0.62032(3) 1.21632(3) 0.77591(2) Uani 0.01755(11) 2 1 d
O81 O 1.0995(3) 0.6432(3) 0.3775(3) Uani 0.0163(13) 2 1 d
O82b O 0.5053(3) 0.6930(3) 0.7125(3) Uani 0.0191(14) 2 1 d
O101 O 0.6893(3) 0.7850(4) 0.9455(3) Uani 0.0186(15) 2 1 d
O92 O 0.4272(3) 0.9098(3) 0.8277(3) Uani 0.0204(15) 2 1 d
O71 O 0.7738(4) 0.4864(4) 0.7937(3) Uani 0.0265(16) 2 1 d
O22u O 0.5490(4) 0.6209(4) 0.9381(3) Uani 0.0242(16) 2 1 d
O11u O 0.9408(4) 0.4972(4) 0.3879(3) Uani 0.0249(16) 2 1 d
O21u O 0.7145(4) 0.7859(4) 0.7274(3) Uani 0.0274(18) 2 1 d
O72b O 0.7350(4) 0.6322(4) 0.5297(4) Uani 0.0364(19) 2 1 d
O82 O 1.1463(4) 0.7915(4) 0.2388(3) Uani 0.0218(15) 2 1 d
O71b O 0.8565(4) 0.7497(4) 0.4752(3) Uani 0.0283(17) 2 1 d
O91 O 0.5170(4) 1.0598(4) 0.7787(4) Uani 0.0287(18) 2 1 d
O72 O 0.8566(4) 0.5304(4) 0.9040(3) Uani 0.0333(18) 2 1 d
O102 O 0.5252(4) 0.8209(5) 1.0682(3) Uani 0.031(2) 2 1 d
O4w O 0.6250(4) 1.4121(4) 0.6194(3) Uani 0.0286(17) 2 1 d
O3w O 0.7069(5) 1.1372(4) 0.6179(3) Uani 0.037(2) 2 1 d
O1w O 0.7953(4) 0.9735(4) 0.8371(4) Uani 0.041(2) 2 1 d
O5w O 0.4980(5) 1.4343(4) 0.8263(4) Uani 0.040(2) 2 1 d
O2w O 0.3912(4) 1.3570(5) 0.6779(4) Uani 0.043(2) 2 1 d
O6w O 0.7144(5) 1.1725(6) 0.9556(4) Uani 0.055(3) 2 1 d
O81b O 0.4230(5) 0.7028(4) 0.5704(3) Uani 0.032(2) 2 1 d
C9 C 0.4191(5) 1.0290(5) 0.8104(4) Uani 0.0155(18) 2 1 d
C8 C 1.0807(4) 0.7226(4) 0.2830(4) Uani 0.0123(16) 2 1 d
C2 C 0.9668(4) 0.7420(4) 0.2193(4) Uani 0.0127(17) 2 1 d
C4 C 0.2780(4) 1.1357(5) 0.8290(4) Uani 0.0148(18) 2 1 d
C1 C 0.9915(4) 0.6622(5) 0.1541(4) Uani 0.0155(18) 2 1 d
C5 C 0.2501(5) 1.2156(4) 0.8961(4) Uani 0.0139(17) 2 1 d
C3 C 0.8323(5) 0.8454(5) 0.2254(4) Uani 0.0151(18) 2 1 d
C7b C 0.7425(5) 0.7444(5) 0.5033(4) Uani 0.0205(19) 2 1 d
C8b C 0.4745(5) 0.7474(5) 0.6141(4) Uani 0.0170(18) 2 1 d
C7 C 0.8732(5) 0.4570(5) 0.8479(4) Uani 0.020(2) 2 1 d
C10 C 0.6451(5) 0.7992(5) 1.0367(4) Uani 0.0148(18) 2 1 d
C3b C 0.3781(5) 1.0005(5) 0.5491(4) Uani 0.0167(18) 2 1 d
C1b C 0.6154(5) 0.8754(5) 0.5024(4) Uani 0.0152(17) 2 1 d
C2b C 0.4912(5) 0.8756(4) 0.5527(4) Uani 0.0141(17) 2 1 d
C6 C 0.1160(5) 1.3123(5) 0.9049(4) Uani 0.0176(19) 2 1 d
O7w O 0.2186(8) 0.6155(8) 0.6862(7) Uiso 0.098(2) 2 1 d
O9w O 0.9345(12) 0.8612(12) 0.6040(9) Uiso 0.060(3) 2 0.5 d
O8w O 0.0474(12) 0.9014(11) 0.9256(9) Uiso 0.059(3) 2 0.5 d
O10w O 0.0602(16) 0.9876(16) 0.6459(13) Uiso 0.099(5) 2 0.5 d
H1c3 H 0.815588 0.903813 0.267387 Uiso 0.0181 2 1 d
H1c3b H 0.292769 1.001024 0.583133 Uiso 0.02 2 1 d
H1c6 H 0.096645 1.363475 0.953354 Uiso 0.0211 2 1 d

loop_
_atom_site_aniso_label
_atom_site_aniso_type_symbol
_atom_site_aniso_U_11
_atom_site_aniso_U_22
_atom_site_aniso_U_33
_atom_site_aniso_U_12
_atom_site_aniso_U_13
_atom_site_aniso_U_23
U1 U 0.01150(11) 0.01077(11) 0.01627(12) -0.00346(8) 0.00044(8) -0.00289(9)
U2 U 0.01109(8) 0.01301(8) 0.01615(9) -0.00077(6) -0.00170(6) -0.00757(6)
Nd1 Nd 0.01477(12) 0.02007(13) 0.01906(13) -0.00953(9) 0.00076(9) -0.00531(10)
O81 O 0.0122(15) 0.0165(16) 0.0170(17) -0.0063(12) -0.0015(12) -0.0009(13)
O82b O 0.0208(17) 0.0184(17) 0.0169(17) -0.0082(13) -0.0052(13) -0.0023(14)
O101 O 0.0182(16) 0.0217(17) 0.0182(17) -0.0059(13) 0.0002(13) -0.0131(14)
O92 O 0.0121(15) 0.0142(16) 0.033(2) -0.0019(12) -0.0005(14) -0.0102(15)
O71 O 0.0159(17) 0.0236(19) 0.037(2) 0.0032(14) -0.0089(15) -0.0182(17)
O22u O 0.030(2) 0.0231(19) 0.0194(19) -0.0127(15) 0.0027(15) -0.0060(15)
O11u O 0.029(2) 0.0245(19) 0.0200(19) -0.0119(15) -0.0028(15) -0.0042(15)
O21u O 0.0243(19) 0.037(2) 0.022(2) -0.0154(16) 0.0065(15) -0.0112(17)
O72b O 0.023(2) 0.0138(18) 0.059(3) -0.0029(14) 0.0143(19) -0.0101(19)
O82 O 0.0186(17) 0.0218(18) 0.0219(19) -0.0119(14) -0.0020(14) 0.0017(15)
O71b O 0.0148(17) 0.0177(18) 0.044(3) -0.0021(13) 0.0043(16) -0.0100(17)
O91 O 0.0143(17) 0.026(2) 0.051(3) -0.0095(14) 0.0063(17) -0.0211(19)
O72 O 0.0222(19) 0.030(2) 0.042(3) 0.0101(16) -0.0143(17) -0.0290(19)
O102 O 0.0191(18) 0.056(3) 0.023(2) -0.0208(18) 0.0036(15) -0.0144(19)
O4w O 0.0232(19) 0.027(2) 0.033(2) -0.0138(15) -0.0082(16) 0.0012(17)
O3w O 0.050(3) 0.036(2) 0.022(2) -0.014(2) -0.0030(19) -0.0127(18)
O1w O 0.029(2) 0.029(2) 0.054(3) -0.0132(18) -0.013(2) 0.005(2)
O5w O 0.058(3) 0.034(2) 0.035(3) -0.023(2) 0.007(2) -0.018(2)
O2w O 0.028(2) 0.040(3) 0.052(3) -0.0172(19) -0.012(2) 0.003(2)
O6w O 0.035(3) 0.100(4) 0.030(3) -0.034(3) 0.002(2) -0.017(3)
O81b O 0.047(3) 0.029(2) 0.028(2) -0.0197(19) -0.0151(19) -0.0060(17)
C9 C 0.012(2) 0.015(2) 0.020(2) -0.0030(16) -0.0018(17) -0.0098(18)
C8 C 0.0072(18) 0.0109(19) 0.018(2) -0.0011(14) -0.0021(15) -0.0070(16)
C2 C 0.0120(19) 0.0109(19) 0.013(2) -0.0039(15) -0.0019(15) -0.0022(16)
C4 C 0.0097(19) 0.014(2) 0.020(2) -0.0019(15) -0.0015(16) -0.0075(17)
C1 C 0.0092(19) 0.015(2) 0.018(2) -0.0012(15) -0.0010(16) -0.0055(17)
C5 C 0.013(2) 0.011(2) 0.017(2) -0.0042(15) -0.0019(16) -0.0054(17)
C3 C 0.015(2) 0.016(2) 0.019(2) -0.0081(17) -0.0009(17) -0.0086(18)
C7b C 0.017(2) 0.013(2) 0.021(2) 0.0008(17) 0.0000(18) -0.0034(18)
C8b C 0.014(2) 0.016(2) 0.018(2) -0.0030(16) -0.0042(17) -0.0043(18)
C7 C 0.017(2) 0.017(2) 0.023(3) -0.0027(18) -0.0008(18) -0.0100(19)
C10 C 0.015(2) 0.012(2) 0.017(2) -0.0047(16) -0.0038(17) -0.0044(17)
C3b C 0.015(2) 0.014(2) 0.018(2) -0.0042(16) 0.0000(17) -0.0048(18)
C1b C 0.014(2) 0.011(2) 0.016(2) -0.0019(16) -0.0023(16) -0.0034(17)
C2b C 0.015(2) 0.0101(19) 0.014(2) -0.0028(15) -0.0001(16) -0.0036(16)
C6 C 0.015(2) 0.020(2) 0.020(2) -0.0046(17) -0.0019(17) -0.0119(19)

loop_
_atom_type_symbol
_atom_type_scat_dispersion_real
_atom_type_scat_dispersion_imag
_atom_type_scat_source
_atom_type_scat_Cromer_Mann_a1
_atom_type_scat_Cromer_Mann_b1
_atom_type_scat_Cromer_Mann_a2
_atom_type_scat_Cromer_Mann_b2
_atom_type_scat_Cromer_Mann_a3
_atom_type_scat_Cromer_Mann_b3
_atom_type_scat_Cromer_Mann_a4
_atom_type_scat_Cromer_Mann_b4
_atom_type_scat_Cromer_Mann_c
C 0.0033 0.0016 'International Tables Vol C tables 4.2.6.8 and 6.1.1.4' 2.31 20.843901 1.02 10.2075 1.5886 0.5687 0.865 51.651199 0.2156
H 0.0000 0.0000 'International Tables Vol C tables 4.2.6.8 and 6.1.1.4' 0.493002 10.5109 0.322912 26.1257 0.140191 3.14236 0.04081 57.799702 0.003038
O 0.0106 0.0060 'International Tables Vol C tables 4.2.6.8 and 6.1.1.4' 3.0485 13.2771 2.2868 5.7011 1.5463 0.3239 0.867 32.908901 0.2508
U -9.6767 9.6646 'International Tables Vol C tables 4.2.6.8 and 6.1.1.4' 36.0228 0.5293 23.4128 3.3253 14.9491 16.092699 4.188 100.612999 13.3966
Nd -0.1943 3.0179 'International Tables Vol C tables 4.2.6.8 and 6.1.1.4' 22.6845 2.66248 19.6847 0.210628 12.774 15.885 2.85137 137.903 1.98486

loop_
_geom_angle_atom_site_label_1
_geom_angle_atom_site_label_2
_geom_angle_atom_site_label_3
_geom_angle_site_symmetry_1
_geom_angle_site_symmetry_3
_geom_angle
O81 U1 O81 . 2_766 180.0(5)
O81 U1 O11u . . 86.62(18)
O81 U1 O11u . 2_766 93.38(18)
O81 U1 O72b . . 113.32(11)
O81 U1 O72b . 2_766 66.68(11)
O81 U1 O71b . . 66.31(12)
O81 U1 O71b . 2_766 113.69(12)
O81 U1 C7b . . 89.83(13)
O81 U1 C7b . 2_766 90.17(13)
O81 U1 O11u 2_766 . 93.38(18)
O81 U1 O11u 2_766 2_766 86.62(18)
O81 U1 O72b 2_766 . 66.68(11)
O81 U1 O72b 2_766 2_766 113.32(11)
O81 U1 O71b 2_766 . 113.69(12)
O81 U1 O71b 2_766 2_766 66.31(12)
O81 U1 C7b 2_766 . 90.17(13)
O81 U1 C7b 2_766 2_766 89.83(13)
O11u U1 O11u . 2_766 180.0(5)
O11u U1 O72b . . 81.16(17)
O11u U1 O72b . 2_766 98.84(17)
O11u U1 O71b . . 96.62(16)
O11u U1 O71b . 2_766 83.38(16)
O11u U1 C7b . . 89.06(17)
O11u U1 C7b . 2_766 90.94(17)
O11u U1 O72b 2_766 . 98.84(17)
O11u U1 O72b 2_766 2_766 81.16(17)
O11u U1 O71b 2_766 . 83.38(16)
O11u U1 O71b 2_766 2_766 96.62(16)
O11u U1 C7b 2_766 . 90.94(17)
O11u U1 C7b 2_766 2_766 89.06(17)
O72b U1 O72b . 2_766 180.0(5)
O72b U1 O71b . . 50.81(14)
O72b U1 O71b . 2_766 129.19(14)
O72b U1 C7b . . 25.49(16)
O72b U1 C7b . 2_766 154.51(16)
O72b U1 O71b 2_766 . 129.19(14)
O72b U1 O71b 2_766 2_766 50.81(14)
O72b U1 C7b 2_766 . 154.51(16)
O72b U1 C7b 2_766 2_766 25.49(16)
O71b U1 O71b . 2_766 180.0(5)
O71b U1 C7b . . 25.32(16)
O71b U1 C7b . 2_766 154.68(16)
O71b U1 C7b 2_766 . 154.68(16)
O71b U1 C7b 2_766 2_766 25.32(16)
C7b U1 C7b . 2_766 180.0(5)
O82b U2 O101 . . 160.77(10)
O82b U2 O92 . . 82.29(14)
O82b U2 O71 . . 73.22(13)
O82b U2 O22u . . 88.36(19)
O82b U2 O21u . . 92.05(19)
O82b U2 O72 . . 125.96(15)
O82b U2 C9 . . 93.62(13)
O82b U2 C7 . . 99.62(16)
O82b U2 C10 . . 151.44(11)
O101 U2 O92 . . 78.52(14)
O101 U2 O71 . . 126.01(13)
O101 U2 O22u . . 91.65(19)
O101 U2 O21u . . 88.1(2)
O101 U2 O72 . . 73.28(15)
O101 U2 C9 . . 67.45(13)
O101 U2 C7 . . 99.59(16)
O101 U2 C10 . . 16.11(13)
O92 U2 O71 . . 155.28(16)
O92 U2 O22u . . 86.19(14)
O92 U2 O21u . . 94.36(14)
O92 U2 O72 . . 151.51(18)
O92 U2 C9 . . 17.89(15)
O92 U2 C7 . . 177.49(15)
O92 U2 C10 . . 72.86(13)
O71 U2 O22u . . 89.73(16)
O71 U2 O21u . . 89.91(17)
O71 U2 O72 . . 52.74(17)
O71 U2 C9 . . 163.30(13)
O71 U2 C7 . . 26.46(18)
O71 U2 C10 . . 129.64(12)
O22u U2 O21u . . 179.36(16)
O22u U2 O72 . . 90.59(15)
O22u U2 C9 . . 100.33(14)
O22u U2 C7 . . 92.23(15)
O22u U2 C10 . . 76.36(19)
O21u U2 O72 . . 88.77(15)
O21u U2 C9 . . 80.14(15)
O21u U2 C7 . . 87.21(15)
O21u U2 C10 . . 103.5(2)
O72 U2 C9 . . 139.37(18)
O72 U2 C7 . . 26.43(19)
O72 U2 C10 . . 78.86(14)
C9 U2 C7 . . 162.00(18)
C9 U2 C10 . . 66.27(12)
C7 U2 C10 . . 104.87(15)
O82 Nd1 O91 2_776 . 137.68(12)
O82 Nd1 O102 2_776 2_677 130.37(15)
O82 Nd1 O4w 2_776 . 71.22(12)
O82 Nd1 O3w 2_776 . 81.18(17)
O82 Nd1 O1w 2_776 . 70.88(15)
O82 Nd1 O5w 2_776 . 95.18(17)
O82 Nd1 O2w 2_776 . 139.30(13)
O82 Nd1 O6w 2_776 . 66.67(15)
O82 Nd1 C9 2_776 . 147.21(11)
O82 Nd1 C8 2_776 2_776 12.24(9)
O82 Nd1 C10 2_776 2_677 141.17(13)
O91 Nd1 O102 . 2_677 66.52(18)
O91 Nd1 O4w . . 125.63(16)
O91 Nd1 O3w . . 71.73(17)
O91 Nd1 O1w . . 70.27(16)
O91 Nd1 O5w . . 126.30(16)
O91 Nd1 O2w . . 70.17(15)
O91 Nd1 O6w . . 115.06(19)
O91 Nd1 C9 . . 11.15(12)
O91 Nd1 C8 . 2_776 145.72(11)
O91 Nd1 C10 . 2_677 62.50(14)
O102 Nd1 O4w 2_677 . 138.31(12)
O102 Nd1 O3w 2_677 . 138.2(2)
O102 Nd1 O1w 2_677 . 91.27(14)
O102 Nd1 O5w 2_677 . 71.63(17)
O102 Nd1 O2w 2_677 . 83.87(14)
O102 Nd1 O6w 2_677 . 63.77(17)
O102 Nd1 C9 2_677 . 56.74(17)
O102 Nd1 C8 2_677 2_776 136.40(16)
O102 Nd1 C10 2_677 2_677 11.74(12)
O4w Nd1 O3w . . 70.81(15)
O4w Nd1 O1w . . 130.17(13)
O4w Nd1 O5w . . 71.12(14)
O4w Nd1 O2w . . 68.12(15)
O4w Nd1 O6w . . 119.2(2)
O4w Nd1 C9 . . 128.00(14)
O4w Nd1 C8 . 2_776 59.37(12)
O4w Nd1 C10 . 2_677 130.17(10)
O3w Nd1 O1w . . 72.47(15)
O3w Nd1 O5w . . 140.80(13)
O3w Nd1 O2w . . 84.14(16)
O3w Nd1 O6w . . 137.95(14)
O3w Nd1 C9 . . 81.87(16)
O3w Nd1 C8 . 2_776 80.64(17)
O3w Nd1 C10 . 2_677 133.19(18)
O1w Nd1 O5w . . 143.10(18)
O1w Nd1 O2w . . 138.6(2)
O1w Nd1 O6w . . 71.83(19)
O1w Nd1 C9 . . 77.32(15)
O1w Nd1 C8 . 2_776 82.49(14)
O1w Nd1 C10 . 2_677 99.56(13)
O5w Nd1 O2w . . 73.40(19)
O5w Nd1 O6w . . 71.29(17)
O5w Nd1 C9 . . 115.46(15)
O5w Nd1 C8 . 2_776 87.97(16)
O5w Nd1 C10 . 2_677 69.62(15)
O2w Nd1 O6w . . 137.88(16)
O2w Nd1 C9 . . 65.73(14)
O2w Nd1 C8 . 2_776 127.47(13)
O2w Nd1 C10 . 2_677 72.15(13)
O6w Nd1 C9 . . 110.84(17)
O6w Nd1 C8 . 2_776 73.37(16)
O6w Nd1 C10 . 2_677 74.56(15)
C9 Nd1 C8 . 2_776 156.48(10)
C9 Nd1 C10 . 2_677 51.78(13)
C8 Nd1 C10 2_776 2_677 145.40(14)
U1 O81 C8 . . 137.7(4)
U2 O82b C8b . . 138.1(4)
U2 O101 C10 . . 133.2(4)
U2 O92 C9 . . 127.3(3)
U2 O71 C7 . . 93.1(4)
U1 O72b C7b . . 91.6(3)
Nd1 O82 C8 2_776 . 142.8(3)
U1 O71b C7b . . 96.9(3)
Nd1 O91 C9 . . 145.6(4)
U2 O72 C7 . . 94.4(3)
Nd1 O102 C10 2_677 . 144.7(3)
U2 C9 Nd1 . . 109.29(13)
U2 C9 O92 . . 34.8(2)
U2 C9 O91 . . 90.0(3)
U2 C9 C4 . . 149.3(4)
Nd1 C9 O92 . . 143.9(3)
Nd1 C9 O91 . . 23.2(3)
Nd1 C9 C4 . . 99.6(4)
O92 C9 O91 . . 124.4(4)
O92 C9 C4 . . 115.2(5)
O91 C9 C4 . . 120.4(5)
Nd1 C8 O81 2_776 . 103.5(3)
Nd1 C8 O82 2_776 . 24.99(18)
Nd1 C8 C2 2_776 . 136.0(3)
O81 C8 O82 . . 124.2(5)
O81 C8 C2 . . 118.8(5)
O82 C8 C2 . . 116.9(4)
C8 C2 C1 . . 122.2(4)
C8 C2 C3 . . 118.7(5)
C1 C2 C3 . . 119.1(5)
C9 C4 C5 . . 124.9(5)
C9 C4 C3 . 2_676 116.2(5)
C5 C4 C3 . 2_676 118.9(4)
C2 C1 C7 . 2_766 121.9(5)
C2 C1 C6 . 2_676 119.6(4)
C7 C1 C6 2_766 2_676 118.3(6)
C4 C5 C10 . 2_677 124.7(4)
C4 C5 C6 . . 119.3(5)
C10 C5 C6 2_677 . 116.0(5)
C2 C3 C4 . 2_676 120.9(5)
C2 C3 H1c3 . . 119.5579
C4 C3 H1c3 2_676 . 119.5576
U1 C7b O72b . . 62.9(2)
U1 C7b O71b . . 57.7(2)
U1 C7b C1b . . 176.3(4)
O72b C7b O71b . . 120.6(4)
O72b C7b C1b . . 120.8(5)
O71b C7b C1b . . 118.6(5)
O82b C8b O81b . . 121.7(5)
O82b C8b C2b . . 118.7(6)
O81b C8b C2b . . 119.4(4)
U2 C7 O71 . . 60.4(3)
U2 C7 O72 . . 59.1(2)
U2 C7 C1 . 2_766 172.8(4)
O71 C7 O72 . . 119.1(4)
O71 C7 C1 . 2_766 120.7(6)
O72 C7 C1 . 2_766 120.2(5)
U2 C10 Nd1 . 2_677 111.08(17)
U2 C10 O101 . . 30.6(3)
U2 C10 O102 . . 95.1(4)
U2 C10 C5 . 2_677 139.6(3)
Nd1 C10 O101 2_677 . 141.5(4)
Nd1 C10 O102 2_677 . 23.6(2)
Nd1 C10 C5 2_677 2_677 101.4(3)
O101 C10 O102 . . 122.7(6)
O101 C10 C5 . 2_677 114.9(4)
O102 C10 C5 . 2_677 122.4(5)
C1b C3b C2b 2_676 . 121.8(5)
C1b C3b H1c3b 2_676 . 119.0994
C2b C3b H1c3b . . 119.0985
C7b C1b C3b . 2_676 118.6(4)
C7b C1b C2b . . 122.0(5)
C3b C1b C2b 2_676 . 119.3(4)
C8b C2b C3b . . 117.4(4)
C8b C2b C1b . . 123.6(4)
C3b C2b C1b . . 118.9(5)
C1 C6 C5 2_676 . 122.0(6)
C1 C6 H1c6 2_676 . 118.9829
C5 C6 H1c6 . . 118.9829

loop_
_geom_bond_atom_site_label_1
_geom_bond_atom_site_label_2
_geom_bond_site_symmetry_2
_geom_bond_distance
U1 O81 . 2.396(4)
U1 O81 2_766 2.396(4)
U1 O11u . 1.751(5)
U1 O11u 2_766 1.751(5)
U1 O72b . 2.598(4)
U1 O72b 2_766 2.598(4)
U1 O71b . 2.485(4)
U1 O71b 2_766 2.485(4)
U1 C7b . 2.917(4)
U1 C7b 2_766 2.917(4)
U2 O82b . 2.356(5)
U2 O101 . 2.338(5)
U2 O92 . 2.367(3)
U2 O71 . 2.450(4)
U2 O22u . 1.767(4)
U2 O21u . 1.770(4)
U2 O72 . 2.422(3)
U2 C9 . 3.298(5)
U2 C7 . 2.813(4)
U2 C10 . 3.341(6)
Nd1 O82 2_776 2.478(4)
Nd1 O91 . 2.523(5)
Nd1 O102 2_677 2.432(4)
Nd1 O4w . 2.499(4)
Nd1 O3w . 2.465(5)
Nd1 O1w . 2.473(4)
Nd1 O5w . 2.515(5)
Nd1 O2w . 2.543(4)
Nd1 O6w . 2.576(6)
Nd1 C9 . 3.614(6)
Nd1 C8 2_776 3.548(5)
Nd1 C10 2_677 3.513(5)
O81 C8 . 1.260(5)
O82b C8b . 1.273(6)
O101 C10 . 1.272(6)
O92 C9 . 1.274(7)
O71 C7 . 1.256(8)
O72b C7b . 1.256(8)
O82 C8 . 1.243(7)
O71b C7b . 1.257(7)
O91 C9 . 1.239(7)
O72 C7 . 1.256(9)
O102 C10 . 1.236(6)
O81b C8b . 1.234(9)
C9 C4 . 1.505(6)
C8 C2 . 1.515(8)
C2 C1 . 1.392(8)
C2 C3 . 1.406(5)
C4 C5 . 1.406(8)
C4 C3 2_676 1.406(8)
C1 C7 2_766 1.480(6)
C1 C6 2_676 1.387(8)
C5 C10 2_677 1.487(8)
C5 C6 . 1.382(6)
C3 H1c3 . 0.96
C7b C1b . 1.499(6)
C8b C2b . 1.497(7)
C3b C1b 2_676 1.385(7)
C3b C2b . 1.384(6)
C3b H1c3b . 0.96
C1b C2b . 1.402(7)
C6 H1c6 . 0.96

loop_
_geom_hbond_atom_site_label_D
_geom_hbond_atom_site_label_H
_geom_hbond_atom_site_label_A
_geom_hbond_site_symmetry_A
_geom_hbond_distance_DH
_geom_hbond_distance_HA
_geom_hbond_distance_DA
_geom_hbond_angle_DHA
C3b H1c3b O71b 2_676 0.96 2.46 2.779(5) 99.27
C6 H1c6 O101 2_677 0.96 2.44 2.733(7) 97.14
C6 H1c6 O72 1_465 0.96 2.45 2.774(5) 99.37
